data_7046449
loop_
_publ_author_name
'Forosenko, Natalia V.'
'Basalov, Ivan V.'
'Cherkasov, Anton V.'
'Fukin, Georgy K.'
'Shubina, Elena S.'
'Trifonov, Alexander A.'

_publ_section_title
;
 Amido Ca(ii) complexes supported by Schiff base ligands for catalytic
 cross-dehydrogenative coupling of amines with silanes.
;
_journal_issue 36
_journal_name_full 'Dalton transactions (Cambridge, England : 2003)'
_journal_page_first 12570
_journal_page_last 12581
_journal_paper_doi 10.1039/c8dt01130c
_journal_volume 47
_journal_year 2018
_chemical_formula_moiety 'C20 H16 Br N4'
_chemical_formula_sum 'C20 H16 Br N4'
_chemical_formula_weight 392.28
_chemical_name_systematic AM61
_space_group_crystal_system orthorhombic
_space_group_IT_number 61
_space_group_name_Hall '-P 2ac 2ab'
_space_group_name_H-M_alt 'P b c a'
_symmetry_space_group_name_Hall '-P 2ac 2ab'
_symmetry_space_group_name_H-M 'P b c a'
_atom_sites_solution_hydrogens geom
_atom_sites_solution_primary direct
_audit_block_doi 10.5517/ccdc.csd.cc1z44py
_audit_creation_date 2018-01-16
_audit_creation_method
;
Olex2 1.2
(compiled 2017.08.10 svn.r3458 for OlexSys, GUI svn.r5381)
;
_audit_update_record
;
2018-02-01 deposited with the CCDC.
2018-05-24 downloaded from the CCDC.
;
_cell_angle_alpha 90
_cell_angle_beta 90
_cell_angle_gamma 90
_cell_formula_units_Z 8
_cell_length_a 7.0881(3)
_cell_length_b 21.2183(11)
_cell_length_c 22.2028(9)
_cell_measurement_reflns_used 8857
_cell_measurement_temperature 123
_cell_measurement_theta_max 29.50
_cell_measurement_theta_min 2.65
_cell_volume 3339.2(3)
_computing_molecular_graphics 'Olex2 (Dolomanov et al., 2009)'
_computing_publication_material 'Olex2 (Dolomanov et al., 2009)'
_computing_structure_refinement 'XL (Sheldrick, 2008)'
_computing_structure_solution 'XS (Sheldrick, 2008)'
_diffrn_ambient_temperature 123(2)
_diffrn_detector 'image plate (34 cm diameter)'
_diffrn_detector_area_resol_mean 6.67
_diffrn_detector_type STOE
_diffrn_measured_fraction_theta_full 0.999
_diffrn_measured_fraction_theta_max 0.999
_diffrn_measurement_device '2-circle goniometer'
_diffrn_measurement_device_type 'STOE IPDS 2T'
_diffrn_measurement_method 'rotation method'
_diffrn_radiation_collimation '0.5 mm diameter, monocapillary'
_diffrn_radiation_monochromator 'plane graphite'
_diffrn_radiation_polarisn_norm 0
_diffrn_radiation_type MoK\a
_diffrn_radiation_wavelength 0.71073
_diffrn_reflns_av_R_equivalents 0.1276
_diffrn_reflns_av_unetI/netI 0.0331
_diffrn_reflns_Laue_measured_fraction_full 0.999
_diffrn_reflns_Laue_measured_fraction_max 0.999
_diffrn_reflns_limit_h_max 9
_diffrn_reflns_limit_h_min -9
_diffrn_reflns_limit_k_max 26
_diffrn_reflns_limit_k_min -26
_diffrn_reflns_limit_l_max 28
_diffrn_reflns_limit_l_min -28
_diffrn_reflns_number 70879
_diffrn_reflns_point_group_measured_fraction_full 0.999
_diffrn_reflns_point_group_measured_fraction_max 0.999
_diffrn_reflns_theta_full 25.242
_diffrn_reflns_theta_max 26.998
_diffrn_reflns_theta_min 2.656
_diffrn_source 'sealed X-ray tube, 12 x 0.4 mm long-fine focus'
_diffrn_source_current 40
_diffrn_source_power 2.00
_diffrn_source_voltage 50
_exptl_absorpt_coefficient_mu 2.472
_exptl_absorpt_correction_T_max 0.6196
_exptl_absorpt_correction_T_min 0.2542
_exptl_absorpt_correction_type integration
_exptl_absorpt_process_details 'STOE XRed 1.53, STOE & Cie 2009, Darmstadt)'
_exptl_crystal_colour 'clear green'
_exptl_crystal_colour_lustre clear
_exptl_crystal_colour_primary green
_exptl_crystal_density_diffrn 1.561
_exptl_crystal_description plate
_exptl_crystal_F_000 1592
_exptl_crystal_size_max 0.15
_exptl_crystal_size_mid 0.12
_exptl_crystal_size_min 0.06
_refine_diff_density_max 0.720
_refine_diff_density_min -0.650
_refine_diff_density_rms 0.059
_refine_ls_extinction_method none
_refine_ls_goodness_of_fit_ref 1.095
_refine_ls_hydrogen_treatment constr
_refine_ls_matrix_type full
_refine_ls_number_parameters 226
_refine_ls_number_reflns 3640
_refine_ls_number_restraints 0
_refine_ls_restrained_S_all 1.095
_refine_ls_R_factor_all 0.0326
_refine_ls_R_factor_gt 0.0292
_refine_ls_shift/su_max 0.001
_refine_ls_shift/su_mean 0.000
_refine_ls_structure_factor_coef Fsqd
_refine_ls_weighting_details 'w=1/[\s^2^(Fo^2^)+(0.0366P)^2^+1.3621P] where P=(Fo^2^+2Fc^2^)/3'
_refine_ls_weighting_scheme calc
_refine_ls_wR_factor_gt 0.0738
_refine_ls_wR_factor_ref 0.0755
_reflns_Friedel_coverage 0.000
_reflns_number_gt 3397
_reflns_number_total 3640
_reflns_threshold_expression 'I > 2\s(I)'
_cod_data_source_file c8dt01130c2.cif
_cod_data_source_block 2
_cod_depositor_comments 'Adding full bibliography for 7046447--7046450.cif.'
_cod_database_code 7046449
_publcif_datablock.id {64d01239-1c20-4448-86ae-0ac541443f5b}

_shelx_shelxl_version_number 2014/7
_shelx_space_group_comment
;
The symmetry employed for this shelxl refinement is uniquely defined
by the following loop, which should always be used as a source of
symmetry information in preference to the above space-group names.
They are only intended as comments.
;
_shelx_estimated_absorpt_t_max 0.866
_shelx_estimated_absorpt_t_min 0.708
_olex2_refinement_description
;
1. Fixed Uiso
 At 1.2 times of:
  All C(H) groups, All C(H,H) groups
2.a Secondary CH2 refined with riding coordinates:
 C2(H2A,H2B)
2.b Aromatic/amide H refined with riding coordinates:
 C4(H4), C5(H5), C7(H7), C8(H8), C10(H10), C11(H11), C12(H12), C13(H13),
 C14(H14), C16(H16), C17(H17), C18(H18), C19(H19), C20(H20)
;
_olex2_submission_special_instructions 'No special instructions were received'

loop_
_space_group_symop_operation_xyz
'x, y, z'
'-x+1/2, -y, z+1/2'
'x+1/2, -y+1/2, -z'
'-x, y+1/2, -z+1/2'
'-x, -y, -z'
'x-1/2, y, -z-1/2'
'-x-1/2, y-1/2, z'
'x, -y-1/2, z-1/2'

loop_
_atom_site_label
_atom_site_type_symbol
_atom_site_fract_x
_atom_site_fract_y
_atom_site_fract_z
_atom_site_U_iso_or_equiv
_atom_site_adp_type
_atom_site_occupancy
_atom_site_site_symmetry_order
_atom_site_calc_flag
_atom_site_refinement_flags_posn
Br Br 0.68387(3) 0.06162(2) 0.45203(2) 0.02595(8) Uani 1 1 d .
N1 N 0.66003(19) 0.27769(7) 0.22407(6) 0.0176(3) Uani 1 1 d .
N2 N 0.63370(19) 0.31170(6) 0.17288(6) 0.0177(3) Uani 1 1 d .
N3 N 0.5658(2) 0.22196(6) 0.11776(6) 0.0184(3) Uani 1 1 d .
N4 N 0.59259(19) 0.18478(6) 0.16660(6) 0.0177(3) Uani 1 1 d .
C1 C 0.6208(2) 0.21623(7) 0.21812(7) 0.0168(3) Uani 1 1 d .
C2 C 0.5041(2) 0.28635(7) 0.12838(8) 0.0196(3) Uani 1 1 d .
H2A H 0.5096 0.3112 0.0907 0.024 Uiso 1 1 calc R
H2B H 0.3731 0.2870 0.1438 0.024 Uiso 1 1 calc R
C3 C 0.6287(2) 0.17818(7) 0.27390(7) 0.0169(3) Uani 1 1 d .
C4 C 0.6697(2) 0.11391(8) 0.27170(8) 0.0203(3) Uani 1 1 d .
H4 H 0.6898 0.0942 0.2338 0.024 Uiso 1 1 calc R
C5 C 0.6815(2) 0.07845(8) 0.32404(8) 0.0219(3) Uani 1 1 d .
H5 H 0.7076 0.0346 0.3221 0.026 Uiso 1 1 calc R
C6 C 0.6550(2) 0.10777(8) 0.37910(7) 0.0188(3) Uani 1 1 d .
C7 C 0.6106(2) 0.17127(8) 0.38283(8) 0.0201(3) Uani 1 1 d .
H7 H 0.5912 0.1908 0.4208 0.024 Uiso 1 1 calc R
C8 C 0.5950(2) 0.20578(7) 0.32989(7) 0.0182(3) Uani 1 1 d .
H8 H 0.5606 0.2490 0.3319 0.022 Uiso 1 1 calc R
C9 C 0.7103(2) 0.37250(7) 0.16939(7) 0.0169(3) Uani 1 1 d .
C10 C 0.8613(2) 0.38881(8) 0.20700(8) 0.0203(3) Uani 1 1 d .
H10 H 0.9078 0.3594 0.2356 0.024 Uiso 1 1 calc R
C11 C 0.9424(3) 0.44801(8) 0.20224(8) 0.0230(4) Uani 1 1 d .
H11 H 1.0434 0.4593 0.2282 0.028 Uiso 1 1 calc R
C12 C 0.8777(3) 0.49117(8) 0.15982(8) 0.0230(3) Uani 1 1 d .
H12 H 0.9363 0.5312 0.1560 0.028 Uiso 1 1 calc R
C13 C 0.7268(3) 0.47506(8) 0.12329(8) 0.0236(3) Uani 1 1 d .
H13 H 0.6818 0.5044 0.0944 0.028 Uiso 1 1 calc R
C14 C 0.6404(2) 0.41659(8) 0.12830(8) 0.0204(3) Uani 1 1 d .
H14 H 0.5344 0.4066 0.1039 0.024 Uiso 1 1 calc R
C15 C 0.5678(2) 0.19397(7) 0.06049(7) 0.0173(3) Uani 1 1 d .
C16 C 0.4641(2) 0.21964(8) 0.01255(7) 0.0195(3) Uani 1 1 d .
H16 H 0.3903 0.2565 0.0185 0.023 Uiso 1 1 calc R
C17 C 0.4698(2) 0.19094(8) -0.04350(7) 0.0218(3) Uani 1 1 d .
H17 H 0.3998 0.2085 -0.0759 0.026 Uiso 1 1 calc R
C18 C 0.5761(3) 0.13688(8) -0.05301(8) 0.0236(4) Uani 1 1 d .
H18 H 0.5797 0.1176 -0.0916 0.028 Uiso 1 1 calc R
C19 C 0.6775(2) 0.11138(8) -0.00510(8) 0.0238(4) Uani 1 1 d .
H19 H 0.7506 0.0744 -0.0112 0.029 Uiso 1 1 calc R
C20 C 0.6733(2) 0.13926(8) 0.05142(8) 0.0202(3) Uani 1 1 d .
H20 H 0.7420 0.1212 0.0838 0.024 Uiso 1 1 calc R

loop_
_atom_site_aniso_label
_atom_site_aniso_U_11
_atom_site_aniso_U_22
_atom_site_aniso_U_33
_atom_site_aniso_U_23
_atom_site_aniso_U_13
_atom_site_aniso_U_12
Br 0.02689(12) 0.02657(12) 0.02438(12) 0.00843(6) -0.00495(6) -0.00268(6)
N1 0.0164(6) 0.0181(6) 0.0184(7) 0.0015(5) 0.0007(5) 0.0001(5)
N2 0.0176(6) 0.0169(6) 0.0186(6) 0.0006(5) -0.0021(5) -0.0016(5)
N3 0.0206(7) 0.0166(6) 0.0180(6) -0.0001(5) -0.0028(5) 0.0007(5)
N4 0.0166(6) 0.0183(6) 0.0181(6) 0.0017(5) -0.0011(5) 0.0002(5)
C1 0.0105(7) 0.0190(7) 0.0207(8) -0.0008(6) 0.0004(6) 0.0002(6)
C2 0.0171(7) 0.0178(7) 0.0238(8) -0.0009(6) -0.0038(6) 0.0009(6)
C3 0.0106(7) 0.0190(7) 0.0211(8) 0.0008(6) -0.0005(6) -0.0020(6)
C4 0.0201(8) 0.0200(8) 0.0209(8) -0.0028(6) -0.0003(6) -0.0002(6)
C5 0.0198(8) 0.0176(7) 0.0282(9) 0.0011(7) -0.0013(6) 0.0005(6)
C6 0.0148(7) 0.0219(8) 0.0197(8) 0.0053(6) -0.0021(6) -0.0033(6)
C7 0.0180(8) 0.0215(8) 0.0209(8) -0.0009(6) 0.0008(6) -0.0017(6)
C8 0.0156(7) 0.0176(7) 0.0213(8) -0.0002(6) 0.0008(6) -0.0010(6)
C9 0.0156(7) 0.0150(7) 0.0202(8) -0.0009(6) 0.0031(6) 0.0003(5)
C10 0.0200(8) 0.0199(8) 0.0210(8) 0.0014(6) -0.0020(6) -0.0003(6)
C11 0.0211(8) 0.0223(8) 0.0256(9) -0.0015(6) -0.0032(7) -0.0024(6)
C12 0.0240(8) 0.0166(7) 0.0284(9) -0.0005(6) 0.0022(7) -0.0026(6)
C13 0.0246(8) 0.0193(8) 0.0268(9) 0.0019(7) -0.0019(7) 0.0030(7)
C14 0.0189(8) 0.0191(8) 0.0231(8) -0.0005(6) -0.0033(6) 0.0002(6)
C15 0.0153(7) 0.0186(7) 0.0180(7) 0.0004(6) -0.0001(6) -0.0044(6)
C16 0.0169(7) 0.0190(7) 0.0227(8) 0.0011(6) -0.0022(6) -0.0025(6)
C17 0.0197(8) 0.0255(8) 0.0203(8) 0.0031(6) -0.0043(6) -0.0049(7)
C18 0.0249(9) 0.0266(9) 0.0193(8) -0.0052(6) 0.0017(6) -0.0057(7)
C19 0.0234(9) 0.0214(8) 0.0266(9) -0.0035(7) 0.0018(7) -0.0015(6)
C20 0.0185(8) 0.0195(8) 0.0227(8) 0.0008(6) -0.0027(6) -0.0014(6)

loop_
_atom_type_symbol
_atom_type_description
_atom_type_scat_dispersion_real
_atom_type_scat_dispersion_imag
_atom_type_scat_source
C C 0.0033 0.0016 'International Tables Vol C Tables 4.2.6.8 and 6.1.1.4'
H H 0.0000 0.0000 'International Tables Vol C Tables 4.2.6.8 and 6.1.1.4'
N N 0.0061 0.0033 'International Tables Vol C Tables 4.2.6.8 and 6.1.1.4'
Br Br -0.2901 2.4595 'International Tables Vol C Tables 4.2.6.8 and 6.1.1.4'

loop_
_citation_id
_citation_doi
_citation_year
1 10.1107/S2056989018001913 2018

loop_
_geom_angle_atom_site_label_1
_geom_angle_atom_site_label_2
_geom_angle_atom_site_label_3
_geom_angle
C1 N1 N2 113.94(13)
N1 N2 C2 117.33(13)
N1 N2 C9 118.79(13)
C9 N2 C2 123.25(13)
N4 N3 C2 117.38(13)
N4 N3 C15 118.51(13)
C15 N3 C2 123.22(13)
C1 N4 N3 114.49(13)
N1 C1 C3 116.15(14)
N4 C1 N1 126.88(15)
N4 C1 C3 116.66(14)
N2 C2 N3 105.55(12)
N2 C2 H2A 110.6
N2 C2 H2B 110.6
N3 C2 H2A 110.6
N3 C2 H2B 110.6
H2A C2 H2B 108.8
C4 C3 C1 120.79(15)
C8 C3 C1 120.70(14)
C8 C3 C4 118.51(15)
C3 C4 H4 119.6
C5 C4 C3 120.90(16)
C5 C4 H4 119.6
C4 C5 H5 120.4
C6 C5 C4 119.19(15)
C6 C5 H5 120.4
C5 C6 Br 120.35(13)
C5 C6 C7 121.36(15)
C7 C6 Br 118.28(13)
C6 C7 H7 120.7
C6 C7 C8 118.69(15)
C8 C7 H7 120.7
C3 C8 H8 119.4
C7 C8 C3 121.26(14)
C7 C8 H8 119.4
C10 C9 N2 119.37(14)
C14 C9 N2 120.97(15)
C14 C9 C10 119.65(15)
C9 C10 H10 120.1
C11 C10 C9 119.71(15)
C11 C10 H10 120.1
C10 C11 H11 119.6
C10 C11 C12 120.76(16)
C12 C11 H11 119.6
C11 C12 H12 120.4
C13 C12 C11 119.24(16)
C13 C12 H12 120.4
C12 C13 H13 119.5
C12 C13 C14 120.96(16)
C14 C13 H13 119.5
C9 C14 H14 120.2
C13 C14 C9 119.61(15)
C13 C14 H14 120.2
N3 C15 C16 121.15(14)
C20 C15 N3 119.24(14)
C20 C15 C16 119.60(15)
C15 C16 H16 120.2
C17 C16 C15 119.68(15)
C17 C16 H16 120.2
C16 C17 H17 119.5
C16 C17 C18 121.01(15)
C18 C17 H17 119.5
C17 C18 H18 120.5
C17 C18 C19 119.00(15)
C19 C18 H18 120.5
C18 C19 H19 119.5
C20 C19 C18 120.90(16)
C20 C19 H19 119.5
C15 C20 H20 120.1
C19 C20 C15 119.79(16)
C19 C20 H20 120.1

loop_
_geom_bond_atom_site_label_1
_geom_bond_atom_site_label_2
_geom_bond_distance
Br C6 1.9034(16)
N1 N2 1.3592(19)
N1 C1 1.340(2)
N2 C2 1.452(2)
N2 C9 1.402(2)
N3 N4 1.3544(18)
N3 C2 1.454(2)
N3 C15 1.404(2)
N4 C1 1.339(2)
C1 C3 1.479(2)
C2 H2A 0.9900
C2 H2B 0.9900
C3 C4 1.395(2)
C3 C8 1.395(2)
C4 H4 0.9500
C4 C5 1.387(2)
C5 H5 0.9500
C5 C6 1.385(2)
C6 C7 1.386(2)
C7 H7 0.9500
C7 C8 1.389(2)
C8 H8 0.9500
C9 C10 1.401(2)
C9 C14 1.398(2)
C10 H10 0.9500
C10 C11 1.385(2)
C11 H11 0.9500
C11 C12 1.392(2)
C12 H12 0.9500
C12 C13 1.385(3)
C13 H13 0.9500
C13 C14 1.388(2)
C14 H14 0.9500
C15 C16 1.404(2)
C15 C20 1.395(2)
C16 H16 0.9500
C16 C17 1.386(2)
C17 H17 0.9500
C17 C18 1.389(3)
C18 H18 0.9500
C18 C19 1.393(3)
C19 H19 0.9500
C19 C20 1.388(2)
C20 H20 0.9500

loop_
_geom_hbond_atom_site_label_D
_geom_hbond_atom_site_label_H
_geom_hbond_atom_site_label_A
_geom_hbond_distance_DH
_geom_hbond_distance_HA
_geom_hbond_distance_DA
_geom_hbond_angle_DHA
_geom_hbond_site_symmetry_A
C10 H10 N1 0.95 2.65 3.519(2) 153.0 6_656
